data_7202080
loop_
_publ_author_name
'Zhang, Zhi-Hui'
'Du, Miao'

_publ_section_title
;
 Flexible and versatile anionic modules in the direction of 1-D, 2-D,
 and 3-D coordination frameworks by metal--ligand synergistic
 interactions
;
_journal_issue 10
_journal_name_full CrystEngComm
_journal_page_first 1350
_journal_paper_doi 10.1039/b803736a
_journal_volume 10
_journal_year 2008
_chemical_formula_sum 'C36 H32 Co2 N12 O16 S4'
_chemical_formula_weight 1134.84
_chemical_name_systematic
;
?
;
_space_group_IT_number 2
_symmetry_cell_setting triclinic
_symmetry_space_group_name_Hall '-P 1'
_symmetry_space_group_name_H-M 'P -1'
_atom_sites_solution_hydrogens geom
_atom_sites_solution_primary direct
_atom_sites_solution_secondary difmap
_audit_creation_method SHELXL-97
_cell_angle_alpha 96.307(2)
_cell_angle_beta 96.961(2)
_cell_angle_gamma 113.7600(10)
_cell_formula_units_Z 2
_cell_length_a 11.7254(12)
_cell_length_b 12.6702(13)
_cell_length_c 16.507(3)
_cell_measurement_reflns_used 4206
_cell_measurement_temperature 294(2)
_cell_measurement_theta_max 27.16
_cell_measurement_theta_min 2.39
_cell_volume 2193.7(5)
_computing_cell_refinement 'Bruker APEX II'
_computing_data_collection 'Bruker APEX II'
_computing_data_reduction 'Bruker SAINT'
_computing_molecular_graphics 'Bruker SHELXTL'
_computing_publication_material 'Bruker SHELXTL'
_computing_structure_refinement 'SHELXL-97 (Sheldrick, 1997)'
_computing_structure_solution 'SHELXS-97 (Sheldrick, 1990)'
_diffrn_ambient_temperature 294(2)
_diffrn_measured_fraction_theta_full 0.986
_diffrn_measured_fraction_theta_max 0.986
_diffrn_measurement_device_type 'APEX II CCD area detector'
_diffrn_measurement_method 'phi and omega scans'
_diffrn_radiation_monochromator graphite
_diffrn_radiation_source 'fine-focus sealed tube'
_diffrn_radiation_type MoK\a
_diffrn_radiation_wavelength 0.71073
_diffrn_reflns_av_R_equivalents 0.0162
_diffrn_reflns_av_sigmaI/netI 0.0332
_diffrn_reflns_limit_h_max 10
_diffrn_reflns_limit_h_min -13
_diffrn_reflns_limit_k_max 15
_diffrn_reflns_limit_k_min -13
_diffrn_reflns_limit_l_max 19
_diffrn_reflns_limit_l_min -18
_diffrn_reflns_number 11805
_diffrn_reflns_theta_full 25.01
_diffrn_reflns_theta_max 25.01
_diffrn_reflns_theta_min 1.78
_exptl_absorpt_coefficient_mu 1.034
_exptl_absorpt_correction_T_max 1.00000
_exptl_absorpt_correction_T_min 0.779488
_exptl_absorpt_correction_type multi-scan
_exptl_absorpt_process_details SADABS
_exptl_crystal_colour Pink
_exptl_crystal_density_diffrn 1.718
_exptl_crystal_density_meas ?
_exptl_crystal_density_method 'not measured'
_exptl_crystal_description Prism
_exptl_crystal_F_000 1156
_exptl_crystal_size_max 0.34
_exptl_crystal_size_mid 0.22
_exptl_crystal_size_min 0.18
_refine_diff_density_max 0.567
_refine_diff_density_min -0.426
_refine_diff_density_rms 0.060
_refine_ls_extinction_method none
_refine_ls_goodness_of_fit_ref 1.045
_refine_ls_hydrogen_treatment constr
_refine_ls_matrix_type full
_refine_ls_number_parameters 631
_refine_ls_number_reflns 7618
_refine_ls_number_restraints 0
_refine_ls_restrained_S_all 1.045
_refine_ls_R_factor_all 0.0562
_refine_ls_R_factor_gt 0.0381
_refine_ls_shift/su_max 0.001
_refine_ls_shift/su_mean 0.000
_refine_ls_structure_factor_coef Fsqd
_refine_ls_weighting_details 'calc w=1/[\s^2^(Fo^2^)+(0.0603P)^2^+0.6951P] where P=(Fo^2^+2Fc^2^)/3'
_refine_ls_weighting_scheme calc
_refine_ls_wR_factor_gt 0.1012
_refine_ls_wR_factor_ref 0.1116
_reflns_number_gt 5687
_reflns_number_total 7618
_reflns_threshold_expression >2sigma(I)
_cod_data_source_file b803736a.txt
_cod_data_source_block 1
_cod_depositor_comments
;
The following automatic conversions were performed:
'_symmetry_cell_setting' value 'Triclinic' changed to 'triclinic'
according to '/home/saulius/struct/CIF-dictionaries/cif_core.dic'
dictionary named 'cif_core.dic' version 2.4.1 from
2010-06-29.

'_exptl_absorpt_correction_type' value 'MULTI-SCAN' changed
to 'multi-scan' according to
'/home/saulius/struct/CIF-dictionaries/cif_core.dic' dictionary named
'cif_core.dic' version 2.4.1 from 2010-06-29.

Automatic conversion script
Id: cif_fix_enum 1527 2010-12-29 10:47:43Z saulius 

The following automatic conversions were performed:

'_exptl_crystal_density_meas' value 'NONE' was changed to '?' - the
value is perceived as not measured.

Automatic conversion script
Id: cif_fix_values 3008 2015-01-20 13:52:24Z robertas 
;
_cod_original_sg_symbol_H-M P-1
_cod_database_code 7202080

loop_
_symmetry_equiv_pos_as_xyz
'x, y, z'
'-x, -y, -z'

loop_
_atom_site_label
_atom_site_type_symbol
_atom_site_fract_x
_atom_site_fract_y
_atom_site_fract_z
_atom_site_U_iso_or_equiv
_atom_site_adp_type
_atom_site_occupancy
_atom_site_symmetry_multiplicity
_atom_site_calc_flag
_atom_site_refinement_flags
_atom_site_disorder_assembly
_atom_site_disorder_group
Co1 Co 0.14412(4) -0.00939(3) 0.12859(2) 0.03564(13) Uani 1 1 d . . .
Co2 Co 0.83121(4) 1.01599(3) 0.37603(3) 0.03668(13) Uani 1 1 d . . .
S1 S 0.26915(8) -0.26429(7) 0.29392(5) 0.0426(2) Uani 1 1 d . . .
S2 S 0.48225(8) 0.75031(7) 0.50973(6) 0.0486(2) Uani 1 1 d . . .
S3 S 0.52866(8) 0.27009(7) -0.01497(5) 0.0470(2) Uani 1 1 d . . .
S4 S 1.29260(8) 1.73384(7) 0.79462(5) 0.0464(2) Uani 1 1 d . . .
O1 O 0.14882(18) -0.44827(16) 0.17326(12) 0.0361(5) Uani 1 1 d . . .
O2 O 0.0913(2) -0.06818(19) 0.25448(15) 0.0500(6) Uani 1 1 d . . .
O3 O 0.24686(19) -0.08028(17) 0.20028(12) 0.0379(5) Uani 1 1 d . . .
O4 O 0.40770(19) 0.55246(17) 0.40398(13) 0.0409(5) Uani 1 1 d . . .
O5 O 0.8288(2) 0.94318(19) 0.49314(14) 0.0485(6) Uani 1 1 d . . .
O6 O 0.6580(2) 0.9558(2) 0.43969(15) 0.0562(6) Uani 1 1 d . . .
O7 O 0.59348(19) 0.46082(17) 0.09698(13) 0.0409(5) Uani 1 1 d . . .
O8 O 0.3988(3) 0.0673(3) 0.06812(18) 0.0842(9) Uani 1 1 d . . .
O9 O 0.2084(2) 0.05663(19) 0.02700(14) 0.0503(6) Uani 1 1 d . . .
O10 O 1.15547(18) 1.55420(16) 0.67438(12) 0.0376(5) Uani 1 1 d . . .
O11 O 1.2581(2) 1.91326(17) 0.70152(12) 0.0406(5) Uani 1 1 d . . .
O12 O 1.1351(2) 1.9505(2) 0.77817(16) 0.0610(7) Uani 1 1 d . . .
O13 O -0.0226(2) 0.0032(2) 0.10410(14) 0.0587(7) Uani 1 1 d . . .
H13A H -0.0574 0.0048 0.1462 0.088 Uiso 1 1 d R . .
H13B H -0.0712 -0.0336 0.0582 0.088 Uiso 1 1 d R . .
O14 O 1.0064(2) 1.0285(2) 0.37334(14) 0.0606(7) Uani 1 1 d . . .
H14A H 1.0515 1.0230 0.4157 0.091 Uiso 1 1 d R . .
H14B H 1.0251 1.0140 0.3265 0.091 Uiso 1 1 d R . .
N1 N -0.0672(2) -0.8153(2) -0.04774(15) 0.0378(6) Uani 1 1 d . . .
N2 N -0.0450(2) -0.4589(2) 0.14456(16) 0.0414(6) Uani 1 1 d . . .
N3 N 0.0260(2) -0.3626(2) 0.20868(16) 0.0406(6) Uani 1 1 d . . .
N4 N 0.5829(3) 0.5320(2) 0.39200(18) 0.0503(7) Uani 1 1 d . . .
N5 N 0.6154(3) 0.6378(2) 0.44631(18) 0.0494(7) Uani 1 1 d . . .
N6 N 0.2427(2) 0.1614(2) 0.20763(15) 0.0379(6) Uani 1 1 d . . .
N7 N 0.4123(3) 0.4614(2) 0.11888(18) 0.0523(8) Uani 1 1 d . . .
N8 N 0.3860(3) 0.3604(2) 0.06093(18) 0.0502(7) Uani 1 1 d . . .
N9 N 0.7373(2) 0.8411(2) 0.30113(15) 0.0366(6) Uani 1 1 d . . .
N10 N 0.9664(2) 1.5553(2) 0.65393(16) 0.0402(6) Uani 1 1 d . . .
N11 N 1.0456(2) 1.6495(2) 0.71730(16) 0.0417(6) Uani 1 1 d . . .
N12 N 0.9129(2) 1.1904(2) 0.45582(16) 0.0394(6) Uani 1 1 d . . .
C1 C 0.0003(3) -0.6097(2) 0.06539(18) 0.0342(7) Uani 1 1 d . . .
C2 C 0.0875(3) -0.6535(3) 0.0524(2) 0.0441(8) Uani 1 1 d . . .
H2 H 0.1704 -0.6154 0.0814 0.053 Uiso 1 1 calc R . .
C3 C 0.0502(3) -0.7554(3) -0.0046(2) 0.0476(8) Uani 1 1 d . . .
H3 H 0.1105 -0.7837 -0.0132 0.057 Uiso 1 1 calc R . .
C4 C -0.1499(3) -0.7697(3) -0.03490(19) 0.0416(7) Uani 1 1 d . . .
H4 H -0.2321 -0.8089 -0.0648 0.050 Uiso 1 1 calc R . .
C5 C -0.1212(3) -0.6695(3) 0.01933(18) 0.0379(7) Uani 1 1 d . . .
H5 H -0.1824 -0.6415 0.0254 0.045 Uiso 1 1 calc R . .
C6 C 0.0296(3) -0.5057(2) 0.12653(18) 0.0336(7) Uani 1 1 d . . .
C7 C 0.1373(3) -0.3606(2) 0.22290(18) 0.0340(7) Uani 1 1 d . . .
C8 C 0.2072(3) -0.1599(3) 0.32433(19) 0.0412(7) Uani 1 1 d . . .
H8A H 0.1293 -0.2000 0.3445 0.049 Uiso 1 1 calc R . .
H8B H 0.2674 -0.1013 0.3699 0.049 Uiso 1 1 calc R . .
C9 C 0.1805(3) -0.0984(2) 0.25534(18) 0.0341(7) Uani 1 1 d . . .
C10 C 0.3834(3) 0.3752(2) 0.31393(18) 0.0359(7) Uani 1 1 d . . .
C11 C 0.4413(3) 0.3071(3) 0.2827(2) 0.0438(8) Uani 1 1 d . . .
H11 H 0.5285 0.3323 0.2967 0.053 Uiso 1 1 calc R . .
C12 C 0.3688(3) 0.2026(3) 0.2312(2) 0.0436(8) Uani 1 1 d . . .
H12 H 0.4089 0.1577 0.2114 0.052 Uiso 1 1 calc R . .
C13 C 0.1880(3) 0.2279(3) 0.2383(2) 0.0447(8) Uani 1 1 d . . .
H13 H 0.1006 0.2008 0.2233 0.054 Uiso 1 1 calc R . .
C14 C 0.2536(3) 0.3338(3) 0.2908(2) 0.0436(8) Uani 1 1 d . . .
H14 H 0.2113 0.3768 0.3104 0.052 Uiso 1 1 calc R . .
C15 C 0.4627(3) 0.4861(2) 0.36915(19) 0.0373(7) Uani 1 1 d . . .
C16 C 0.5097(3) 0.6442(2) 0.45079(19) 0.0386(7) Uani 1 1 d . . .
C17 C 0.6454(3) 0.8479(2) 0.55155(18) 0.0381(7) Uani 1 1 d . . .
H17A H 0.6482 0.9005 0.5999 0.046 Uiso 1 1 calc R . .
H17B H 0.6898 0.8021 0.5696 0.046 Uiso 1 1 calc R . .
C18 C 0.7141(3) 0.9201(2) 0.49090(18) 0.0380(7) Uani 1 1 d . . .
C19 C 0.6060(3) 0.6270(2) 0.19384(18) 0.0359(7) Uani 1 1 d . . .
C20 C 0.7363(3) 0.6730(3) 0.2185(2) 0.0460(8) Uani 1 1 d . . .
H20 H 0.7819 0.6331 0.1994 0.055 Uiso 1 1 calc R . .
C21 C 0.7972(3) 0.7788(3) 0.2717(2) 0.0462(8) Uani 1 1 d . . .
H21 H 0.8846 0.8087 0.2881 0.055 Uiso 1 1 calc R . .
C22 C 0.6112(3) 0.7958(3) 0.27665(19) 0.0420(8) Uani 1 1 d . . .
H22 H 0.5679 0.8377 0.2963 0.050 Uiso 1 1 calc R . .
C23 C 0.5431(3) 0.6912(3) 0.2244(2) 0.0430(8) Uani 1 1 d . . .
H23 H 0.4556 0.6631 0.2093 0.052 Uiso 1 1 calc R . .
C24 C 0.5330(3) 0.5164(2) 0.13741(19) 0.0371(7) Uani 1 1 d . . .
C25 C 0.4951(3) 0.3651(3) 0.05062(18) 0.0371(7) Uani 1 1 d . . .
C26 C 0.3687(3) 0.1585(2) -0.04591(18) 0.0378(7) Uani 1 1 d . . .
H26A H 0.3126 0.1950 -0.0610 0.045 Uiso 1 1 calc R . .
H26B H 0.3643 0.1055 -0.0945 0.045 Uiso 1 1 calc R . .
C27 C 0.3232(3) 0.0889(3) 0.0218(2) 0.0443(8) Uani 1 1 d . . .
C28 C 0.9956(3) 1.3980(2) 0.56894(18) 0.0341(7) Uani 1 1 d . . .
C29 C 0.8731(3) 1.3455(3) 0.52284(19) 0.0379(7) Uani 1 1 d . . .
H29 H 0.8166 1.3792 0.5292 0.045 Uiso 1 1 calc R . .
C30 C 0.8372(3) 1.2439(3) 0.46822(19) 0.0386(7) Uani 1 1 d . . .
H30 H 0.7551 1.2098 0.4378 0.046 Uiso 1 1 calc R . .
C31 C 1.0310(3) 1.2435(3) 0.4989(2) 0.0500(9) Uani 1 1 d . . .
H31 H 1.0861 1.2089 0.4904 0.060 Uiso 1 1 calc R . .
C32 C 1.0764(3) 1.3463(3) 0.5551(2) 0.0451(8) Uani 1 1 d . . .
H32 H 1.1599 1.3802 0.5831 0.054 Uiso 1 1 calc R . .
C33 C 1.0339(3) 1.5026(2) 0.63087(18) 0.0340(7) Uani 1 1 d . . .
C34 C 1.1539(3) 1.6448(2) 0.72692(18) 0.0360(7) Uani 1 1 d . . .
C35 C 1.2458(3) 1.8460(3) 0.83144(19) 0.0424(8) Uani 1 1 d . . .
H35A H 1.1738 1.8114 0.8585 0.051 Uiso 1 1 calc R . .
H35B H 1.3147 1.9042 0.8729 0.051 Uiso 1 1 calc R . .
C36 C 1.2106(3) 1.9074(2) 0.76542(19) 0.0375(7) Uani 1 1 d . . .
O15 O 0.5007(2) 0.0363(3) 0.35367(17) 0.0749(8) Uani 1 1 d . . .
H15A H 0.5371 0.0092 0.3880 0.112 Uiso 1 1 d R . .
H15B H 0.5330 0.0535 0.3109 0.112 Uiso 1 1 d R . .
O16 O 0.4753(2) 0.9294(3) 0.15526(17) 0.0732(8) Uani 1 1 d . . .
H16A H 0.4648 0.9672 0.1177 0.110 Uiso 1 1 d R . .
H16B H 0.4330 0.9258 0.1940 0.110 Uiso 1 1 d R . .

loop_
_atom_site_aniso_label
_atom_site_aniso_U_11
_atom_site_aniso_U_22
_atom_site_aniso_U_33
_atom_site_aniso_U_23
_atom_site_aniso_U_13
_atom_site_aniso_U_12
Co1 0.0392(2) 0.0284(2) 0.0324(2) -0.00048(18) 0.00212(18) 0.01002(19)
Co2 0.0338(2) 0.0296(2) 0.0404(3) -0.00035(18) 0.00044(18) 0.01038(18)
S1 0.0428(5) 0.0336(4) 0.0436(5) -0.0047(4) -0.0031(4) 0.0143(4)
S2 0.0374(4) 0.0364(5) 0.0618(6) -0.0117(4) 0.0070(4) 0.0110(4)
S3 0.0381(4) 0.0391(5) 0.0536(5) -0.0092(4) 0.0083(4) 0.0104(4)
S4 0.0456(5) 0.0362(4) 0.0488(5) -0.0051(4) -0.0052(4) 0.0155(4)
O1 0.0371(11) 0.0278(11) 0.0383(12) -0.0042(9) 0.0006(9) 0.0128(9)
O2 0.0509(14) 0.0434(13) 0.0652(16) 0.0107(11) 0.0253(12) 0.0251(12)
O3 0.0393(12) 0.0419(12) 0.0328(12) 0.0050(9) 0.0113(9) 0.0165(10)
O4 0.0343(11) 0.0293(11) 0.0499(13) -0.0063(10) 0.0026(10) 0.0087(9)
O5 0.0440(14) 0.0448(13) 0.0537(15) 0.0055(11) 0.0130(11) 0.0153(11)
O6 0.0646(16) 0.0537(15) 0.0528(15) 0.0141(12) 0.0033(12) 0.0283(13)
O7 0.0357(12) 0.0321(11) 0.0482(13) -0.0047(10) 0.0052(10) 0.0113(10)
O8 0.108(2) 0.088(2) 0.081(2) 0.0424(18) 0.0216(18) 0.058(2)
O9 0.0535(15) 0.0391(13) 0.0461(14) -0.0001(10) 0.0187(11) 0.0066(11)
O10 0.0367(12) 0.0300(11) 0.0419(12) -0.0040(9) 0.0005(9) 0.0142(9)
O11 0.0509(13) 0.0387(12) 0.0296(12) 0.0042(9) 0.0110(10) 0.0157(10)
O12 0.0637(16) 0.0611(16) 0.0761(18) 0.0220(14) 0.0312(14) 0.0365(14)
O13 0.0437(14) 0.0749(17) 0.0484(15) -0.0148(13) 0.0076(11) 0.0225(13)
O14 0.0408(13) 0.0840(18) 0.0473(15) -0.0184(13) 0.0066(11) 0.0245(13)
N1 0.0394(15) 0.0284(13) 0.0378(15) -0.0005(11) 0.0012(12) 0.0095(12)
N2 0.0369(14) 0.0357(14) 0.0472(16) -0.0022(12) 0.0031(12) 0.0146(12)
N3 0.0395(15) 0.0315(14) 0.0458(16) -0.0041(12) 0.0054(12) 0.0133(12)
N4 0.0400(16) 0.0364(15) 0.064(2) -0.0135(14) 0.0016(14) 0.0128(13)
N5 0.0377(16) 0.0351(15) 0.0622(19) -0.0134(13) -0.0013(13) 0.0105(12)
N6 0.0420(15) 0.0295(13) 0.0357(14) 0.0007(11) 0.0015(12) 0.0114(12)
N7 0.0389(16) 0.0370(15) 0.070(2) -0.0136(14) 0.0023(14) 0.0123(13)
N8 0.0399(16) 0.0363(15) 0.0630(19) -0.0125(14) 0.0008(14) 0.0122(13)
N9 0.0336(14) 0.0306(13) 0.0399(15) 0.0018(11) 0.0002(11) 0.0107(11)
N10 0.0383(15) 0.0318(14) 0.0454(16) -0.0019(12) 0.0038(12) 0.0127(12)
N11 0.0421(16) 0.0320(14) 0.0459(16) -0.0017(12) 0.0049(12) 0.0134(12)
N12 0.0401(15) 0.0303(13) 0.0411(15) -0.0017(11) 0.0000(12) 0.0121(12)
C1 0.0382(17) 0.0263(15) 0.0319(16) 0.0029(13) 0.0050(13) 0.0083(13)
C2 0.0364(17) 0.0348(17) 0.052(2) -0.0064(15) -0.0059(15) 0.0134(14)
C3 0.0422(19) 0.0374(18) 0.059(2) -0.0062(16) 0.0016(16) 0.0183(16)
C4 0.0350(17) 0.0383(18) 0.0396(18) -0.0021(14) 0.0000(14) 0.0077(14)
C5 0.0335(16) 0.0357(17) 0.0384(18) -0.0020(14) 0.0034(13) 0.0115(14)
C6 0.0321(16) 0.0260(15) 0.0365(17) 0.0025(13) 0.0020(13) 0.0079(13)
C7 0.0385(17) 0.0273(15) 0.0348(17) 0.0029(13) 0.0067(13) 0.0131(13)
C8 0.052(2) 0.0296(16) 0.0356(18) -0.0010(13) 0.0117(15) 0.0115(15)
C9 0.0382(17) 0.0247(15) 0.0333(17) -0.0022(13) 0.0075(14) 0.0086(13)
C10 0.0386(17) 0.0286(15) 0.0352(17) 0.0008(13) 0.0038(13) 0.0110(14)
C11 0.0374(18) 0.0378(18) 0.050(2) -0.0052(15) 0.0041(15) 0.0135(15)
C12 0.0444(19) 0.0371(18) 0.0442(19) -0.0065(15) 0.0060(15) 0.0161(15)
C13 0.0359(17) 0.0338(17) 0.056(2) -0.0025(16) -0.0015(15) 0.0113(15)
C14 0.0411(18) 0.0327(17) 0.056(2) -0.0016(15) 0.0054(16) 0.0175(15)
C15 0.0392(18) 0.0290(16) 0.0416(18) 0.0020(14) 0.0065(14) 0.0136(14)
C16 0.0357(17) 0.0283(16) 0.0430(19) -0.0025(14) 0.0019(14) 0.0081(14)
C17 0.0397(17) 0.0270(15) 0.0382(18) -0.0013(13) 0.0026(14) 0.0075(13)
C18 0.051(2) 0.0275(16) 0.0335(17) -0.0059(13) 0.0021(15) 0.0188(15)
C19 0.0372(17) 0.0295(16) 0.0361(17) 0.0042(13) 0.0033(13) 0.0105(13)
C20 0.0361(18) 0.0352(18) 0.063(2) -0.0013(16) 0.0049(16) 0.0148(15)
C21 0.0300(17) 0.0370(18) 0.065(2) 0.0012(16) 0.0027(15) 0.0114(14)
C22 0.0383(18) 0.0393(18) 0.0468(19) -0.0053(15) 0.0016(15) 0.0198(15)
C23 0.0332(17) 0.0400(18) 0.050(2) -0.0035(15) -0.0004(14) 0.0148(14)
C24 0.0358(17) 0.0290(16) 0.0441(19) 0.0028(14) 0.0035(14) 0.0132(14)
C25 0.0354(17) 0.0310(16) 0.0378(18) -0.0012(13) 0.0024(14) 0.0099(14)
C26 0.0383(17) 0.0324(16) 0.0339(17) -0.0001(13) 0.0063(13) 0.0075(14)
C27 0.058(2) 0.0313(17) 0.043(2) 0.0009(15) 0.0155(17) 0.0175(16)
C28 0.0348(16) 0.0259(15) 0.0374(17) 0.0057(13) 0.0051(13) 0.0089(13)
C29 0.0336(16) 0.0348(17) 0.0420(18) 0.0050(14) 0.0062(14) 0.0118(14)
C30 0.0322(16) 0.0357(17) 0.0412(18) 0.0008(14) 0.0006(14) 0.0106(14)
C31 0.0435(19) 0.0385(19) 0.063(2) -0.0093(17) -0.0054(17) 0.0211(16)
C32 0.0370(17) 0.0358(17) 0.054(2) -0.0064(15) -0.0052(15) 0.0142(15)
C33 0.0324(16) 0.0279(15) 0.0371(17) 0.0046(13) 0.0035(13) 0.0092(13)
C34 0.0425(18) 0.0274(15) 0.0363(17) 0.0018(13) 0.0045(14) 0.0146(14)
C35 0.054(2) 0.0311(16) 0.0342(17) -0.0012(13) 0.0078(15) 0.0120(15)
C36 0.0385(17) 0.0278(16) 0.0363(18) -0.0017(13) 0.0057(14) 0.0062(14)
O15 0.0617(17) 0.107(2) 0.0718(19) 0.0073(16) 0.0092(14) 0.0542(17)
O16 0.0602(17) 0.104(2) 0.0760(19) 0.0259(17) 0.0216(14) 0.0505(17)

loop_
_atom_type_symbol
_atom_type_description
_atom_type_scat_dispersion_real
_atom_type_scat_dispersion_imag
_atom_type_scat_source
C C 0.0033 0.0016 'International Tables Vol C Tables 4.2.6.8 and 6.1.1.4'
H H 0.0000 0.0000 'International Tables Vol C Tables 4.2.6.8 and 6.1.1.4'
N N 0.0061 0.0033 'International Tables Vol C Tables 4.2.6.8 and 6.1.1.4'
O O 0.0106 0.0060 'International Tables Vol C Tables 4.2.6.8 and 6.1.1.4'
S S 0.1246 0.1234 'International Tables Vol C Tables 4.2.6.8 and 6.1.1.4'
Co Co 0.3494 0.9721 'International Tables Vol C Tables 4.2.6.8 and 6.1.1.4'

loop_
_geom_angle_atom_site_label_1
_geom_angle_atom_site_label_2
_geom_angle_atom_site_label_3
_geom_angle
_geom_angle_site_symmetry_1
_geom_angle_site_symmetry_3
_geom_angle_publ_flag
O13 Co1 O9 94.78(10) . . ?
O13 Co1 O3 145.07(9) . . ?
O9 Co1 O3 119.22(9) . . ?
O13 Co1 N6 94.87(9) . . ?
O9 Co1 N6 92.06(9) . . ?
O3 Co1 N6 91.86(8) . . ?
O13 Co1 N1 92.28(9) . 2_545 ?
O9 Co1 N1 85.84(9) . 2_545 ?
O3 Co1 N1 83.10(8) . 2_545 ?
N6 Co1 N1 172.70(9) . 2_545 ?
O13 Co1 O2 88.82(9) . . ?
O9 Co1 O2 173.50(8) . . ?
O3 Co1 O2 58.20(8) . . ?
N6 Co1 O2 82.23(9) . . ?
N1 Co1 O2 99.44(8) 2_545 . ?
O14 Co2 O11 123.79(10) . 2_786 ?
O14 Co2 N9 94.49(9) . . ?
O11 Co2 N9 93.90(8) 2_786 . ?
O14 Co2 N12 89.55(9) . . ?
O11 Co2 N12 85.27(9) 2_786 . ?
N9 Co2 N12 175.60(10) . . ?
O14 Co2 O5 90.56(9) . . ?
O11 Co2 O5 144.49(9) 2_786 . ?
N9 Co2 O5 91.77(9) . . ?
N12 Co2 O5 86.44(9) . . ?
O14 Co2 O6 147.55(9) . . ?
O11 Co2 O6 88.56(8) 2_786 . ?
N9 Co2 O6 84.67(9) . . ?
N12 Co2 O6 90.98(9) . . ?
O5 Co2 O6 57.11(8) . . ?
C7 S1 C8 97.10(14) . . ?
C16 S2 C17 97.56(15) . . ?
C25 S3 C26 96.91(14) . . ?
C34 S4 C35 97.70(15) . . ?
C7 O1 C6 101.7(2) . . ?
C9 O2 Co1 84.36(17) . . ?
C9 O3 Co1 95.96(18) . . ?
C16 O4 C15 101.8(2) . . ?
C18 O5 Co2 92.19(19) . . ?
C18 O6 Co2 89.5(2) . . ?
C25 O7 C24 102.2(2) . . ?
C27 O9 Co1 120.0(2) . . ?
C33 O10 C34 102.0(2) . . ?
C36 O11 Co2 106.5(2) . 2_786 ?
Co1 O13 H13A 113.9 . . ?
Co1 O13 H13B 117.8 . . ?
H13A O13 H13B 117.0 . . ?
Co2 O14 H14A 121.2 . . ?
Co2 O14 H14B 118.0 . . ?
H14A O14 H14B 117.1 . . ?
C3 N1 C4 116.1(3) . . ?
C3 N1 Co1 126.8(2) . 2_545 ?
C4 N1 Co1 116.81(19) . 2_545 ?
C6 N2 N3 106.5(2) . . ?
C7 N3 N2 105.7(2) . . ?
C15 N4 N5 106.8(3) . . ?
C16 N5 N4 105.1(2) . . ?
C12 N6 C13 116.5(3) . . ?
C12 N6 Co1 117.8(2) . . ?
C13 N6 Co1 125.7(2) . . ?
C24 N7 N8 106.5(3) . . ?
C25 N8 N7 105.4(2) . . ?
C22 N9 C21 117.0(3) . . ?
C22 N9 Co2 118.0(2) . . ?
C21 N9 Co2 124.8(2) . . ?
C33 N10 N11 106.7(2) . . ?
C34 N11 N10 105.9(2) . . ?
C31 N12 C30 116.3(3) . . ?
C31 N12 Co2 124.8(2) . . ?
C30 N12 Co2 118.6(2) . . ?
C2 C1 C5 117.7(3) . . ?
C2 C1 C6 122.8(3) . . ?
C5 C1 C6 119.4(3) . . ?
C1 C2 C3 119.1(3) . . ?
C1 C2 H2 120.5 . . ?
C3 C2 H2 120.5 . . ?
N1 C3 C2 123.7(3) . . ?
N1 C3 H3 118.1 . . ?
C2 C3 H3 118.1 . . ?
N1 C4 C5 124.1(3) . . ?
N1 C4 H4 117.9 . . ?
C5 C4 H4 117.9 . . ?
C4 C5 C1 119.3(3) . . ?
C4 C5 H5 120.4 . . ?
C1 C5 H5 120.4 . . ?
N2 C6 O1 112.9(2) . . ?
N2 C6 C1 127.8(3) . . ?
O1 C6 C1 119.3(3) . . ?
N3 C7 O1 113.3(3) . . ?
N3 C7 S1 129.1(2) . . ?
O1 C7 S1 117.6(2) . . ?
C9 C8 S1 114.2(2) . . ?
C9 C8 H8A 108.7 . . ?
S1 C8 H8A 108.7 . . ?
C9 C8 H8B 108.7 . . ?
S1 C8 H8B 108.7 . . ?
H8A C8 H8B 107.6 . . ?
O2 C9 O3 121.4(3) . . ?
O2 C9 C8 119.1(3) . . ?
O3 C9 C8 119.5(3) . . ?
C14 C10 C11 118.0(3) . . ?
C14 C10 C15 123.7(3) . . ?
C11 C10 C15 118.4(3) . . ?
C12 C11 C10 119.3(3) . . ?
C12 C11 H11 120.3 . . ?
C10 C11 H11 120.3 . . ?
N6 C12 C11 123.5(3) . . ?
N6 C12 H12 118.2 . . ?
C11 C12 H12 118.2 . . ?
N6 C13 C14 123.8(3) . . ?
N6 C13 H13 118.1 . . ?
C14 C13 H13 118.1 . . ?
C13 C14 C10 118.8(3) . . ?
C13 C14 H14 120.6 . . ?
C10 C14 H14 120.6 . . ?
N4 C15 O4 112.5(3) . . ?
N4 C15 C10 127.7(3) . . ?
O4 C15 C10 119.7(3) . . ?
N5 C16 O4 113.7(3) . . ?
N5 C16 S2 128.7(2) . . ?
O4 C16 S2 117.5(2) . . ?
C18 C17 S2 113.9(2) . . ?
C18 C17 H17A 108.8 . . ?
S2 C17 H17A 108.8 . . ?
C18 C17 H17B 108.8 . . ?
S2 C17 H17B 108.8 . . ?
H17A C17 H17B 107.7 . . ?
O6 C18 O5 120.4(3) . . ?
O6 C18 C17 120.8(3) . . ?
O5 C18 C17 118.8(3) . . ?
C20 C19 C23 117.8(3) . . ?
C20 C19 C24 123.2(3) . . ?
C23 C19 C24 119.0(3) . . ?
C21 C20 C19 119.0(3) . . ?
C21 C20 H20 120.5 . . ?
C19 C20 H20 120.5 . . ?
N9 C21 C20 123.5(3) . . ?
N9 C21 H21 118.2 . . ?
C20 C21 H21 118.2 . . ?
N9 C22 C23 123.4(3) . . ?
N9 C22 H22 118.3 . . ?
C23 C22 H22 118.3 . . ?
C22 C23 C19 119.3(3) . . ?
C22 C23 H23 120.3 . . ?
C19 C23 H23 120.3 . . ?
N7 C24 O7 112.8(3) . . ?
N7 C24 C19 127.1(3) . . ?
O7 C24 C19 120.1(3) . . ?
N8 C25 O7 113.1(3) . . ?
N8 C25 S3 128.6(2) . . ?
O7 C25 S3 118.2(2) . . ?
C27 C26 S3 112.6(2) . . ?
C27 C26 H26A 109.1 . . ?
S3 C26 H26A 109.1 . . ?
C27 C26 H26B 109.1 . . ?
S3 C26 H26B 109.1 . . ?
H26A C26 H26B 107.8 . . ?
O8 C27 O9 124.0(3) . . ?
O8 C27 C26 119.4(3) . . ?
O9 C27 C26 116.6(3) . . ?
C32 C28 C29 118.0(3) . . ?
C32 C28 C33 122.0(3) . . ?
C29 C28 C33 119.9(3) . . ?
C30 C29 C28 118.9(3) . . ?
C30 C29 H29 120.5 . . ?
C28 C29 H29 120.5 . . ?
N12 C30 C29 123.9(3) . . ?
N12 C30 H30 118.0 . . ?
C29 C30 H30 118.0 . . ?
N12 C31 C32 124.1(3) . . ?
N12 C31 H31 118.0 . . ?
C32 C31 H31 118.0 . . ?
C28 C32 C31 118.7(3) . . ?
C28 C32 H32 120.7 . . ?
C31 C32 H32 120.7 . . ?
N10 C33 O10 112.4(3) . . ?
N10 C33 C28 128.6(3) . . ?
O10 C33 C28 119.1(3) . . ?
N11 C34 O10 113.0(3) . . ?
N11 C34 S4 129.9(2) . . ?
O10 C34 S4 117.1(2) . . ?
C36 C35 S4 115.1(2) . . ?
C36 C35 H35A 108.5 . . ?
S4 C35 H35A 108.5 . . ?
C36 C35 H35B 108.5 . . ?
S4 C35 H35B 108.5 . . ?
H35A C35 H35B 107.5 . . ?
O12 C36 O11 122.8(3) . . ?
O12 C36 C35 117.6(3) . . ?
O11 C36 C35 119.6(3) . . ?
H15A O15 H15B 117.0 . . ?
H16A O16 H16B 117.0 . . ?

loop_
_geom_bond_atom_site_label_1
_geom_bond_atom_site_label_2
_geom_bond_distance
_geom_bond_site_symmetry_2
_geom_bond_publ_flag
Co1 O13 2.021(2) . ?
Co1 O9 2.046(2) . ?
Co1 O3 2.102(2) . ?
Co1 N6 2.172(2) . ?
Co1 N1 2.230(2) 2_545 ?
Co1 O2 2.353(2) . ?
Co2 O14 2.003(2) . ?
Co2 O11 2.055(2) 2_786 ?
Co2 N9 2.180(2) . ?
Co2 N12 2.210(2) . ?
Co2 O5 2.230(2) . ?
Co2 O6 2.293(3) . ?
S1 C7 1.726(3) . ?
S1 C8 1.802(3) . ?
S2 C16 1.730(3) . ?
S2 C17 1.803(3) . ?
S3 C25 1.724(3) . ?
S3 C26 1.803(3) . ?
S4 C34 1.724(3) . ?
S4 C35 1.791(3) . ?
O1 C7 1.368(3) . ?
O1 C6 1.369(3) . ?
O2 C9 1.250(3) . ?
O3 C9 1.248(3) . ?
O4 C16 1.355(3) . ?
O4 C15 1.369(4) . ?
O5 C18 1.251(4) . ?
O6 C18 1.242(4) . ?
O7 C25 1.357(3) . ?
O7 C24 1.363(4) . ?
O8 C27 1.233(4) . ?
O9 C27 1.257(4) . ?
O10 C33 1.368(3) . ?
O10 C34 1.368(3) . ?
O11 C36 1.247(4) . ?
O11 Co2 2.055(2) 2_786 ?
O12 C36 1.238(4) . ?
O13 H13A 0.8508 . ?
O13 H13B 0.8490 . ?
O14 H14A 0.8500 . ?
O14 H14B 0.8499 . ?
N1 C3 1.335(4) . ?
N1 C4 1.339(4) . ?
N1 Co1 2.230(2) 2_545 ?
N2 C6 1.283(4) . ?
N2 N3 1.410(3) . ?
N3 C7 1.287(4) . ?
N4 C15 1.277(4) . ?
N4 N5 1.410(4) . ?
N5 C16 1.285(4) . ?
N6 C12 1.343(4) . ?
N6 C13 1.341(4) . ?
N7 C24 1.279(4) . ?
N7 N8 1.410(4) . ?
N8 C25 1.290(4) . ?
N9 C22 1.341(4) . ?
N9 C21 1.341(4) . ?
N10 C33 1.289(4) . ?
N10 N11 1.406(3) . ?
N11 C34 1.286(4) . ?
N12 C31 1.334(4) . ?
N12 C30 1.338(4) . ?
C1 C2 1.373(4) . ?
C1 C5 1.387(4) . ?
C1 C6 1.460(4) . ?
C2 C3 1.386(4) . ?
C2 H2 0.9300 . ?
C3 H3 0.9300 . ?
C4 C5 1.364(4) . ?
C4 H4 0.9300 . ?
C5 H5 0.9300 . ?
C8 C9 1.519(4) . ?
C8 H8A 0.9700 . ?
C8 H8B 0.9700 . ?
C10 C14 1.382(4) . ?
C10 C11 1.389(4) . ?
C10 C15 1.460(4) . ?
C11 C12 1.367(4) . ?
C11 H11 0.9300 . ?
C12 H12 0.9300 . ?
C13 C14 1.377(4) . ?
C13 H13 0.9300 . ?
C14 H14 0.9300 . ?
C17 C18 1.514(4) . ?
C17 H17A 0.9700 . ?
C17 H17B 0.9700 . ?
C19 C20 1.385(4) . ?
C19 C23 1.394(4) . ?
C19 C24 1.455(4) . ?
C20 C21 1.377(4) . ?
C20 H20 0.9300 . ?
C21 H21 0.9300 . ?
C22 C23 1.367(4) . ?
C22 H22 0.9300 . ?
C23 H23 0.9300 . ?
C26 C27 1.514(4) . ?
C26 H26A 0.9700 . ?
C26 H26B 0.9700 . ?
C28 C32 1.377(4) . ?
C28 C29 1.393(4) . ?
C28 C33 1.455(4) . ?
C29 C30 1.365(4) . ?
C29 H29 0.9300 . ?
C30 H30 0.9300 . ?
C31 C32 1.378(4) . ?
C31 H31 0.9300 . ?
C32 H32 0.9300 . ?
C35 C36 1.517(4) . ?
C35 H35A 0.9700 . ?
C35 H35B 0.9700 . ?
O15 H15A 0.8501 . ?
O15 H15B 0.8498 . ?
O16 H16A 0.8498 . ?
O16 H16B 0.8502 . ?

loop_
_geom_torsion_atom_site_label_1
_geom_torsion_atom_site_label_2
_geom_torsion_atom_site_label_3
_geom_torsion_atom_site_label_4
_geom_torsion
_geom_torsion_site_symmetry_1
_geom_torsion_site_symmetry_2
_geom_torsion_site_symmetry_3
_geom_torsion_site_symmetry_4
_geom_torsion_publ_flag
O13 Co1 O2 C9 166.01(17) . . . . ?
O3 Co1 O2 C9 -1.84(16) . . . . ?
N6 Co1 O2 C9 -98.91(17) . . . . ?
N1 Co1 O2 C9 73.90(18) 2_545 . . . ?
O13 Co1 O3 C9 -19.7(2) . . . . ?
O9 Co1 O3 C9 174.92(16) . . . . ?
N6 Co1 O3 C9 81.52(18) . . . . ?
N1 Co1 O3 C9 -103.78(17) 2_545 . . . ?
O2 Co1 O3 C9 1.85(16) . . . . ?
O14 Co2 O5 C18 -171.93(18) . . . . ?
O11 Co2 O5 C18 21.8(2) 2_786 . . . ?
N9 Co2 O5 C18 -77.42(18) . . . . ?
N12 Co2 O5 C18 98.56(18) . . . . ?
O6 Co2 O5 C18 5.08(16) . . . . ?
O14 Co2 O6 C18 0.5(3) . . . . ?
O11 Co2 O6 C18 -175.47(18) 2_786 . . . ?
N9 Co2 O6 C18 90.47(18) . . . . ?
N12 Co2 O6 C18 -90.23(18) . . . . ?
O5 Co2 O6 C18 -5.11(17) . . . . ?
O13 Co1 O9 C27 166.0(2) . . . . ?
O3 Co1 O9 C27 -22.4(3) . . . . ?
N6 Co1 O9 C27 70.9(2) . . . . ?
N1 Co1 O9 C27 -102.1(2) 2_545 . . . ?
C6 N2 N3 C7 0.2(3) . . . . ?
C15 N4 N5 C16 0.3(4) . . . . ?
O13 Co1 N6 C12 -170.4(2) . . . . ?
O9 Co1 N6 C12 -75.4(2) . . . . ?
O3 Co1 N6 C12 43.9(2) . . . . ?
O2 Co1 N6 C12 101.5(2) . . . . ?
O13 Co1 N6 C13 12.8(3) . . . . ?
O9 Co1 N6 C13 107.7(3) . . . . ?
O3 Co1 N6 C13 -132.9(2) . . . . ?
O2 Co1 N6 C13 -75.4(3) . . . . ?
C24 N7 N8 C25 0.1(4) . . . . ?
O14 Co2 N9 C22 -172.8(2) . . . . ?
O11 Co2 N9 C22 -48.5(2) 2_786 . . . ?
O5 Co2 N9 C22 96.5(2) . . . . ?
O6 Co2 N9 C22 39.7(2) . . . . ?
O14 Co2 N9 C21 1.3(3) . . . . ?
O11 Co2 N9 C21 125.7(2) 2_786 . . . ?
O5 Co2 N9 C21 -89.4(3) . . . . ?
O6 Co2 N9 C21 -146.1(3) . . . . ?
C33 N10 N11 C34 -0.2(3) . . . . ?
O14 Co2 N12 C31 -18.2(3) . . . . ?
O11 Co2 N12 C31 -142.2(3) 2_786 . . . ?
O5 Co2 N12 C31 72.4(3) . . . . ?
O6 Co2 N12 C31 129.3(3) . . . . ?
O14 Co2 N12 C30 167.7(2) . . . . ?
O11 Co2 N12 C30 43.7(2) 2_786 . . . ?
O5 Co2 N12 C30 -101.7(2) . . . . ?
O6 Co2 N12 C30 -44.7(2) . . . . ?
C5 C1 C2 C3 -1.0(5) . . . . ?
C6 C1 C2 C3 177.4(3) . . . . ?
C4 N1 C3 C2 1.7(5) . . . . ?
Co1 N1 C3 C2 -171.8(2) 2_545 . . . ?
C1 C2 C3 N1 -0.7(5) . . . . ?
C3 N1 C4 C5 -1.1(5) . . . . ?
Co1 N1 C4 C5 173.1(2) 2_545 . . . ?
N1 C4 C5 C1 -0.5(5) . . . . ?
C2 C1 C5 C4 1.6(4) . . . . ?
C6 C1 C5 C4 -176.9(3) . . . . ?
N3 N2 C6 O1 -0.4(3) . . . . ?
N3 N2 C6 C1 178.4(3) . . . . ?
C7 O1 C6 N2 0.5(3) . . . . ?
C7 O1 C6 C1 -178.5(2) . . . . ?
C2 C1 C6 N2 -178.6(3) . . . . ?
C5 C1 C6 N2 -0.2(5) . . . . ?
C2 C1 C6 O1 0.1(4) . . . . ?
C5 C1 C6 O1 178.5(3) . . . . ?
N2 N3 C7 O1 0.1(3) . . . . ?
N2 N3 C7 S1 179.9(2) . . . . ?
C6 O1 C7 N3 -0.4(3) . . . . ?
C6 O1 C7 S1 179.9(2) . . . . ?
C8 S1 C7 N3 -9.7(3) . . . . ?
C8 S1 C7 O1 170.1(2) . . . . ?
C7 S1 C8 C9 -64.5(2) . . . . ?
Co1 O2 C9 O3 3.1(3) . . . . ?
Co1 O2 C9 C8 -176.1(2) . . . . ?
Co1 O3 C9 O2 -3.5(3) . . . . ?
Co1 O3 C9 C8 175.7(2) . . . . ?
S1 C8 C9 O2 148.1(2) . . . . ?
S1 C8 C9 O3 -31.1(4) . . . . ?
C14 C10 C11 C12 -0.3(5) . . . . ?
C15 C10 C11 C12 179.7(3) . . . . ?
C13 N6 C12 C11 -0.9(5) . . . . ?
Co1 N6 C12 C11 -178.1(3) . . . . ?
C10 C11 C12 N6 0.8(5) . . . . ?
C12 N6 C13 C14 0.6(5) . . . . ?
Co1 N6 C13 C14 177.5(2) . . . . ?
N6 C13 C14 C10 -0.1(5) . . . . ?
C11 C10 C14 C13 0.0(5) . . . . ?
C15 C10 C14 C13 -180.0(3) . . . . ?
N5 N4 C15 O4 -0.2(4) . . . . ?
N5 N4 C15 C10 -179.0(3) . . . . ?
C16 O4 C15 N4 0.0(3) . . . . ?
C16 O4 C15 C10 178.9(3) . . . . ?
C14 C10 C15 N4 -178.2(3) . . . . ?
C11 C10 C15 N4 1.8(5) . . . . ?
C14 C10 C15 O4 3.1(5) . . . . ?
C11 C10 C15 O4 -176.9(3) . . . . ?
N4 N5 C16 O4 -0.3(4) . . . . ?
N4 N5 C16 S2 177.7(2) . . . . ?
C15 O4 C16 N5 0.2(3) . . . . ?
C15 O4 C16 S2 -178.0(2) . . . . ?
C17 S2 C16 N5 4.8(3) . . . . ?
C17 S2 C16 O4 -177.2(2) . . . . ?
C16 S2 C17 C18 76.7(2) . . . . ?
Co2 O6 C18 O5 8.9(3) . . . . ?
Co2 O6 C18 C17 -171.0(2) . . . . ?
Co2 O5 C18 O6 -9.2(3) . . . . ?
Co2 O5 C18 C17 170.8(2) . . . . ?
S2 C17 C18 O6 35.2(4) . . . . ?
S2 C17 C18 O5 -144.8(2) . . . . ?
C23 C19 C20 C21 0.2(5) . . . . ?
C24 C19 C20 C21 179.5(3) . . . . ?
C22 N9 C21 C20 0.2(5) . . . . ?
Co2 N9 C21 C20 -174.0(2) . . . . ?
C19 C20 C21 N9 -0.4(5) . . . . ?
C21 N9 C22 C23 0.1(5) . . . . ?
Co2 N9 C22 C23 174.7(3) . . . . ?
N9 C22 C23 C19 -0.3(5) . . . . ?
C20 C19 C23 C22 0.1(5) . . . . ?
C24 C19 C23 C22 -179.3(3) . . . . ?
N8 N7 C24 O7 -0.4(4) . . . . ?
N8 N7 C24 C19 178.9(3) . . . . ?
C25 O7 C24 N7 0.5(3) . . . . ?
C25 O7 C24 C19 -178.9(3) . . . . ?
C20 C19 C24 N7 171.5(3) . . . . ?
C23 C19 C24 N7 -9.2(5) . . . . ?
C20 C19 C24 O7 -9.3(4) . . . . ?
C23 C19 C24 O7 170.1(3) . . . . ?
N7 N8 C25 O7 0.2(4) . . . . ?
N7 N8 C25 S3 -177.6(2) . . . . ?
C24 O7 C25 N8 -0.4(3) . . . . ?
C24 O7 C25 S3 177.7(2) . . . . ?
C26 S3 C25 N8 -9.3(3) . . . . ?
C26 S3 C25 O7 173.0(2) . . . . ?
C25 S3 C26 C27 -73.5(2) . . . . ?
Co1 O9 C27 O8 11.7(4) . . . . ?
Co1 O9 C27 C26 -168.14(19) . . . . ?
S3 C26 C27 O8 -35.5(4) . . . . ?
S3 C26 C27 O9 144.3(2) . . . . ?
C32 C28 C29 C30 2.1(4) . . . . ?
C33 C28 C29 C30 -176.5(3) . . . . ?
C31 N12 C30 C29 -1.8(5) . . . . ?
Co2 N12 C30 C29 172.8(2) . . . . ?
C28 C29 C30 N12 0.0(5) . . . . ?
C30 N12 C31 C32 1.4(5) . . . . ?
Co2 N12 C31 C32 -172.8(3) . . . . ?
C29 C28 C32 C31 -2.4(5) . . . . ?
C33 C28 C32 C31 176.2(3) . . . . ?
N12 C31 C32 C28 0.6(5) . . . . ?
N11 N10 C33 O10 0.1(3) . . . . ?
N11 N10 C33 C28 178.0(3) . . . . ?
C34 O10 C33 N10 0.1(3) . . . . ?
C34 O10 C33 C28 -178.1(2) . . . . ?
C32 C28 C33 N10 -175.1(3) . . . . ?
C29 C28 C33 N10 3.5(5) . . . . ?
C32 C28 C33 O10 2.7(4) . . . . ?
C29 C28 C33 O10 -178.7(3) . . . . ?
N10 N11 C34 O10 0.2(3) . . . . ?
N10 N11 C34 S4 -179.7(2) . . . . ?
C33 O10 C34 N11 -0.2(3) . . . . ?
C33 O10 C34 S4 179.8(2) . . . . ?
C35 S4 C34 N11 -10.0(3) . . . . ?
C35 S4 C34 O10 170.0(2) . . . . ?
C34 S4 C35 C36 -60.0(3) . . . . ?
Co2 O11 C36 O12 -7.3(4) 2_786 . . . ?
Co2 O11 C36 C35 173.1(2) 2_786 . . . ?
S4 C35 C36 O12 153.2(3) . . . . ?
S4 C35 C36 O11 -27.1(4) . . . . ?
